data_9009817
loop_
_publ_author_name
'Minets, Y. V.'
'Voroshilov, Y. V.'
'Pan'ko, V. V.'

_publ_section_title
;
 The structures of mercury chalcogenhalogenides Hg3X2Hal2
 Note: synthetic, superstructure
;
_journal_name_full 'Journal of Alloys and Compounds'
_journal_page_first 109
_journal_page_last 114
_journal_paper_doi 10.1016/j.jallcom.2003.08.020
_journal_volume 367
_journal_year 2004
_chemical_formula_sum 'Br3 Hg6 I S4'
_chemical_name_mineral Arzakite
_space_group_IT_number 90
_symmetry_space_group_name_Hall 'P 4ab 2ab'
_symmetry_space_group_name_H-M 'P 4 21 2'
_cell_angle_alpha 90
_cell_angle_beta 90
_cell_angle_gamma 90
_cell_length_a 13.32
_cell_length_b 13.32
_cell_length_c 4.465
_cell_formula_units_Z 2
_cell_volume 792.191
_database_code_amcsd 0012832
_exptl_crystal_density_diffrn 7.120
_cod_original_formula_sum 'Hg6 S4 Br3 I'
_cod_database_code 9009817

loop_
_space_group_symop_operation_xyz
x,y,z
y,x,-z
1/2-y,1/2+x,z
1/2-x,1/2+y,-z
-x,-y,z
-y,-x,-z
1/2+y,1/2-x,z
1/2+x,1/2-y,-z

loop_
_atom_site_label
_atom_site_fract_x
_atom_site_fract_y
_atom_site_fract_z
_atom_site_occupancy
_atom_site_U_iso_or_equiv
Hg1 0.35040 0.11410 0.49700 1.00000 0.03090
Hg2 0.80260 0.02500 -0.00100 0.50000 0.02052
S 0.46750 0.25040 0.50900 1.00000 0.01013
Br1 0.22390 0.22390 0.00000 1.00000 0.01013
Br2 0.50000 0.00000 -0.00400 1.00000 0.01013
I 0.00000 0.00000 0.00000 1.00000 0.01672

loop_
_cod_related_entry_id
_cod_related_entry_database
_cod_related_entry_code
1 AMCSD 0012832
